data_2100333
loop_
_publ_author_name
'Michiue, Yuichi'
'Yoshikado, Shinzo'

_publ_section_title
;
 X-ray diffraction study for one-dimensional ionic conductors
 K~<i>x~</i>(Ga~1{-~<i>y</i>}Al~y~)~2+<i>x~</i>Ti~2{-~<i>x</i>}O~7~
 (<i>x</i> \\simeq 0.14, <i>y</i> \\simeq 0.10, 0.23, 0.39)
;
_journal_coeditor_code LC5028
_journal_issue 6
_journal_name_full 'Acta Crystallographica Section B'
_journal_page_first 608
_journal_page_last 615
_journal_paper_doi 10.1107/S0108768105031034
_journal_volume 61
_journal_year 2005
_chemical_formula_sum 'Al0.49 Ga1.65 K0.155 O7 Ti1.86'
_chemical_formula_weight 335.4
_chemical_name_systematic ' ?'
_space_group_IT_number 87
_symmetry_cell_setting tetragonal
_symmetry_space_group_name_Hall '-I 4'
_symmetry_space_group_name_H-M 'I 4/m'
_cell_angle_alpha 90
_cell_angle_beta 90
_cell_angle_gamma 90
_cell_formula_units_Z 8
_cell_length_a 18.0606(11)
_cell_length_b 18.0606(11)
_cell_length_c 2.9839(13)
_cell_measurement_reflns_used 20
_cell_measurement_temperature 298
_cell_measurement_theta_max 37
_cell_measurement_theta_min 30
_cell_volume 973.3(4)
_computing_publication_material '(Jana2000; Petricek and Dusek, 2000)'
_computing_structure_refinement '(Jana2000; Petricek and Dusek, 2000)'
_diffrn_measured_fraction_theta_full 0.98
_diffrn_measurement_device_type 'Rigaku AFC-5S'
_diffrn_measurement_method \w/2\q
_diffrn_radiation_monochromator graphite
_diffrn_radiation_type 'Mo K\a'
_diffrn_radiation_wavelength 0.71069
_diffrn_reflns_av_R_equivalents 0.0379
_diffrn_reflns_av_sigmaI/netI 0.0523
_diffrn_reflns_limit_h_max 38
_diffrn_reflns_limit_h_min -38
_diffrn_reflns_limit_k_max 38
_diffrn_reflns_limit_k_min -37
_diffrn_reflns_limit_l_max 6
_diffrn_reflns_limit_l_min 0
_diffrn_reflns_number 5591
_diffrn_reflns_theta_full 50.11
_diffrn_reflns_theta_max 50.11
_diffrn_reflns_theta_min 1.59
_diffrn_standards_decay_% <1.2
_diffrn_standards_interval_count 100
_diffrn_standards_number 3
_exptl_absorpt_coefficient_mu 12.208
_exptl_absorpt_correction_T_max 0.423
_exptl_absorpt_correction_T_min 0.250
_exptl_absorpt_correction_type numerical
_exptl_crystal_colour colorless
_exptl_crystal_density_diffrn 4.576(2)
_exptl_crystal_description prism
_exptl_crystal_F_000 1259
_exptl_crystal_size_max 0.24
_exptl_crystal_size_mid 0.14
_exptl_crystal_size_min 0.08
_refine_diff_density_max 2.22
_refine_diff_density_min -1.41
_refine_ls_extinction_coef 0.0609(9)
_refine_ls_extinction_method 'B-C type 1 Gaussian isotropic (Becker & Coppens, 1974)'
_refine_ls_goodness_of_fit_ref 1.17
_refine_ls_number_parameters 86
_refine_ls_number_reflns 2811
_refine_ls_R_factor_all 0.0436
_refine_ls_R_factor_gt 0.0324
_refine_ls_shift/su_max 0.0006
_refine_ls_shift/su_mean 0.0002
_refine_ls_structure_factor_coef Fsqd
_refine_ls_weighting_details w=1/(\s^2^(I)+0.0001I^2^)
_refine_ls_weighting_scheme sigma
_refine_ls_wR_factor_gt 0.0531
_refine_ls_wR_factor_ref 0.0548
_reflns_number_gt 2378
_reflns_number_total 2811
_reflns_threshold_expression I>2\s(I)
_cod_data_source_file lc5028.cif
_cod_data_source_block sample-II
_cod_depositor_comments
;
The following automatic conversions were performed:

'_exptl_absorpt_correction_type' value 'Numerical' changed to
'numerical' according to
/home/saulius/struct/CIF-dictionaries/cif_core.dic dictionary named
'cif_core.dic' version 2.4.1 from 2010-06-29.

Automatic conversion script
Id: cif_fix_values 1715 2011-07-08 13:25:40Z adriana 
;
_cod_database_code 2100333

loop_
_symmetry_equiv_pos_site_id
_symmetry_equiv_pos_as_xyz
1 x,y,z
2 -y,x,z
3 -x,-y,z
4 y,-x,z
5 -x,-y,-z
6 y,-x,-z
7 x,y,-z
8 -y,x,-z
9 1/2+x,1/2+y,1/2+z
10 1/2-y,1/2+x,1/2+z
11 1/2-x,1/2-y,1/2+z
12 1/2+y,1/2-x,1/2+z
13 1/2-x,1/2-y,1/2-z
14 1/2+y,1/2-x,1/2-z
15 1/2+x,1/2+y,1/2-z
16 1/2-y,1/2+x,1/2-z

loop_
_atom_site_label
_atom_site_fract_x
_atom_site_fract_y
_atom_site_fract_z
_atom_site_U_iso_or_equiv
_atom_site_adp_type
_atom_site_calc_flag
_atom_site_refinement_flags
_atom_site_occupancy
_atom_site_disorder_assembly
_atom_site_disorder_group
_atom_site_type_symbol
K1 0 0 0.225(6) 0.092(11) Uani d . 0.310(4) . . K
Ga1 0.117996(11) 0.162518(11) 0.5 0.00521(4) Uani d . 0.8351(15) . . Ga
Al1 0.117996 0.162518 0.5 0.00521 Uani d . 0.1596(17) . . Al
Ga2 0.203739(12) 0.310893(12) 0 0.00607(5) Uani d . 0.610(6) . . Ga
Al2 0.203739 0.310893 0 0.00607 Uani d . 0.167(16) . . Al
Ti2 0.203739 0.310893 0 0.00607 Uani d . 0.223(15) . . Ti
Ti3 0.221305(15) 0.036084(14) 0 0.00640(6) Uani d . 0.659(15) . . Ti
Ga3 0.221305 0.036084 0 0.00640 Uani d . 0.178(7) . . Ga
Al3 0.221305 0.036084 0 0.00640 Uani d . 0.163(16) . . Al
Ti4 0.119804(17) 0.542926(17) 0 0.00966(6) Uani d . 0.978(3) . . Ti
Ga4 0.119804 0.542926 0 0.00966 Uani d . 0.022(3) . . Ga
Ga5 0.062(2) 0.104(2) 0.5 0.01 Uiso d . 0.0053(8) . . Ga
O1 0.40946(6) 0.02052(6) 0 0.0064(2) Uani d . 1 . . O
O2 0.39415(6) 0.15200(6) 0.5 0.0065(2) Uani d . 1 . . O
O3 0.28021(6) 0.00199(6) 0.5 0.0068(2) Uani d . 1 . . O
O4 0.26458(6) 0.13112(6) 0 0.0070(2) Uani d . 1 . . O
O5 0.18948(6) 0.23623(6) 0.5 0.0066(2) Uani d . 1 . . O
O6 0.15515(6) 0.06782(6) 0.5 0.0070(2) Uani d . 1 . . O
O7 0.06154(6) 0.16841(7) 0 0.0081(2) Uani d . 1 . . O

loop_
_atom_site_aniso_label
_atom_site_aniso_U_11
_atom_site_aniso_U_22
_atom_site_aniso_U_33
_atom_site_aniso_U_12
_atom_site_aniso_U_13
_atom_site_aniso_U_23
_atom_site_aniso_type_symbol
K1 0.051(2) 0.051(2) 0.18(3) 0 0 0 K
Ga1 0.00533(7) 0.00602(7) 0.00428(7) -0.00021(5) 0 0 Ga
Ga2 0.00595(9) 0.00739(9) 0.00485(9) 0.00022(6) 0 0 Ga
Ti3 0.00853(11) 0.00525(10) 0.00542(11) 0.00006(7) 0 0 Ti
Ti4 0.01099(11) 0.01015(10) 0.00785(11) -0.00049(7) 0 0 Ti
O1 0.0076(3) 0.0055(3) 0.0059(4) -0.0013(3) 0 0 O
O2 0.0053(3) 0.0077(4) 0.0066(4) 0.0013(3) 0 0 O
O3 0.0058(3) 0.0081(4) 0.0063(4) 0.0023(3) 0 0 O
O4 0.0084(4) 0.0056(3) 0.0071(4) -0.0010(3) 0 0 O
O5 0.0066(3) 0.0055(3) 0.0076(4) -0.0010(3) 0 0 O
O6 0.0061(3) 0.0078(4) 0.0069(4) 0.0016(3) 0 0 O
O7 0.0064(3) 0.0115(4) 0.0063(4) 0.0028(3) 0 0 O

loop_
_atom_type_symbol
_atom_type_scat_dispersion_real
_atom_type_scat_dispersion_imag
_atom_type_scat_source
K 0.201 0.249 'International Tables Vol C Tables  4.2.6.8 and 6.1.1.1'
Ga 0.231 1.608 'International Tables Vol C Tables  4.2.6.8 and 6.1.1.1'
Al 0.064 0.051 'International Tables Vol C Tables  4.2.6.8 and 6.1.1.1'
Ti 0.278 0.446 'International Tables Vol C Tables  4.2.6.8 and 6.1.1.1'
O 0.011 0.006 'International Tables Vol C Tables  4.2.6.8 and 6.1.1.1'

loop_
_geom_bond_atom_site_label_1
_geom_bond_atom_site_label_2
_geom_bond_site_symmetry_1
_geom_bond_site_symmetry_2
_geom_bond_distance
_geom_bond_publ_flag
Ga1 O5 . . 1.8545(11) no
Ga1 O6 . . 1.8372(12) no
Ga1 O7 . . 1.8102(7) no
Ga1 O7 . 1_556 1.8102(7) no
Ga2 O2 . 13_555 1.8906(11) no
Ga2 O4 . 13_554 1.9105(7) no
Ga2 O4 . 13_555 1.9105(7) no
Ga2 O5 . 1_554 2.0274(7) no
Ga2 O5 . . 2.0274(7) no
Ga2 O5 . 13_555 2.1081(11) no
Ti3 O3 . 1_554 1.9332(7) no
Ti3 O3 . . 1.9332(7) no
Ti3 O4 . . 1.8860(11) no
Ti3 O6 . 1_554 1.9955(8) no
Ti3 O6 . . 1.9955(8) no
Ti3 O7 . 6_555 2.0053(12) no
Ti4 O1 . 13_554 1.9540(7) no
Ti4 O1 . 13_555 1.9540(7) no
Ti4 O1 . 6_565 1.9887(11) no
Ti4 O2 . 6_565 1.9636(7) no
Ti4 O2 . 6_566 1.9636(7) no
Ti4 O3 . 13_555 1.9796(11) no
Ga5 O6 . . 1.80(4) no
Ga5 O6 . 2_555 2.52(4) no
Ga5 O7 . . 1.89(2) no
Ga5 O7 . 1_556 1.89(2) no
